data_7024137
loop_
_publ_author_name
'Knapp, Caroline'
'Zhou, Binbin'
'Denning, Mark S.'
'Rees, Nicholas H.'
'Goicoechea, Jose M.'

_publ_section_title
;
 Reactivity studies of group 15 Zintl ions towards homoleptic
 post-transition metal organometallics: a 'bottom-up' approach to
 bimetallic molecular clusters.
;
_journal_issue 2
_journal_name_full 'Dalton transactions (Cambridge, England : 2003)'
_journal_page_first 426
_journal_page_last 436
_journal_paper_doi 10.1039/b911544g
_journal_volume 39
_journal_year 2010
_chemical_formula_moiety '4(C18 H36 K N2 O6), P14 Zn, 6(C5 H5 N)'
_chemical_formula_sum 'C102 H174 K4 N14 O24 P14 Zn'
_chemical_formula_weight 2635.90
_chemical_name_common (K(2,2,2-crypt))4(Zn(P7)2)*6py
_chemical_name_systematic
;
[K(2,2,2-crypt)]4[Zn(P7)2]*6py
;
_space_group_IT_number 43
_symmetry_cell_setting orthorhombic
_symmetry_space_group_name_Hall 'F 2 -2d'
_symmetry_space_group_name_H-M 'F d d 2'
_atom_sites_solution_hydrogens geom
_atom_sites_solution_primary direct
_atom_sites_solution_secondary difmap
_audit_creation_method SHELXL-97
_cell_angle_alpha 90.00
_cell_angle_beta 90.00
_cell_angle_gamma 90.00
_cell_formula_units_Z 8
_cell_length_a 23.6766(2)
_cell_length_b 74.2498(6)
_cell_length_c 15.1492(2)
_cell_measurement_reflns_used 8034
_cell_measurement_temperature 150(2)
_cell_measurement_theta_max 27.485
_cell_measurement_theta_min 5.097
_cell_volume 26632.0(5)
_computing_cell_refinement
;
KappaCCD software "DENZO" (Otwinowski & Minor, 1996)
;
_computing_data_collection
;
KappaCCD software "Collect" (Nonius, 2000)
;
_computing_data_reduction
;
KappaCCD software "DENZO" (Otwinowski & Minor, 1996)
;
_computing_molecular_graphics 'WinGX (Farrugia, 2005)'
_computing_publication_material 'XCIF (Sheldrick, 2001)'
_computing_structure_refinement 'SHELXL-97 (Sheldrick, 1997)'
_computing_structure_solution 'SHELXS-97 (Sheldrick, 1990)'
_diffrn_ambient_temperature 150(2)
_diffrn_measured_fraction_theta_full 0.989
_diffrn_measured_fraction_theta_max 0.989
_diffrn_measurement_device_type 'Nonius KappaCCD'
_diffrn_measurement_method 'omega scans'
_diffrn_radiation_monochromator graphite
_diffrn_radiation_source 'fine-focus sealed tube'
_diffrn_radiation_type MoK\a
_diffrn_radiation_wavelength 0.71073
_diffrn_reflns_av_R_equivalents 0.0840
_diffrn_reflns_av_sigmaI/netI 0.0538
_diffrn_reflns_limit_h_max 30
_diffrn_reflns_limit_h_min -30
_diffrn_reflns_limit_k_max 96
_diffrn_reflns_limit_k_min -95
_diffrn_reflns_limit_l_max 19
_diffrn_reflns_limit_l_min -19
_diffrn_reflns_number 14850
_diffrn_reflns_theta_full 27.51
_diffrn_reflns_theta_max 27.51
_diffrn_reflns_theta_min 5.12
_exptl_absorpt_coefficient_mu 0.545
_exptl_absorpt_correction_T_max 0.9083
_exptl_absorpt_correction_T_min 0.8624
_exptl_absorpt_correction_type multi-scan
_exptl_absorpt_process_details 'DENZO/SCALEPACK (Otwinowski & Minor, 1997)'
_exptl_crystal_colour red
_exptl_crystal_density_diffrn 1.315
_exptl_crystal_density_meas ?
_exptl_crystal_density_method 'not measured'
_exptl_crystal_description needles
_exptl_crystal_F_000 11136
_exptl_crystal_size_max 0.28
_exptl_crystal_size_mid 0.22
_exptl_crystal_size_min 0.18
_refine_diff_density_max 0.410
_refine_diff_density_min -0.401
_refine_diff_density_rms 0.055
_refine_ls_abs_structure_details 'Flack H D (1983), Acta Cryst. A39, 876-881'
_refine_ls_abs_structure_Flack 0.467(11)
_refine_ls_extinction_method none
_refine_ls_goodness_of_fit_ref 1.013
_refine_ls_hydrogen_treatment constr
_refine_ls_matrix_type full
_refine_ls_number_parameters 718
_refine_ls_number_reflns 14850
_refine_ls_number_restraints 1
_refine_ls_restrained_S_all 1.013
_refine_ls_R_factor_all 0.0687
_refine_ls_R_factor_gt 0.0477
_refine_ls_shift/su_max 0.002
_refine_ls_shift/su_mean 0.000
_refine_ls_structure_factor_coef Fsqd
_refine_ls_weighting_details 'calc w=1/[\s^2^(Fo^2^)+(0.0558P)^2^+49.7941P] where P=(Fo^2^+2Fc^2^)/3'
_refine_ls_weighting_scheme calc
_refine_ls_wR_factor_gt 0.1060
_refine_ls_wR_factor_ref 0.1173
_reflns_number_gt 11990
_reflns_number_total 14850
_reflns_threshold_expression >2sigma(I)
_cod_data_source_file b911544g.txt
_cod_data_source_block 3
_cod_depositor_comments
;
The following automatic conversions were performed:
'_atom_site_symetry_multiplicity' tag replaced with
'_atom_site_symmetry_multiplicity'.

Automatic conversion script
Id: cif_correct_tags 1440 2010-10-19 06:21:57Z saulius 

The following automatic conversions were performed:

'_symmetry_cell_setting' value 'Orthorhombic' changed to
'orthorhombic' according to
/home/saulius/struct/CIF-dictionaries/cif_core.dic dictionary named
'cif_core.dic' version 2.4.2 from 2011-04-26.

Automatic conversion script
Id: cif_fix_values 1891 2012-01-12 08:04:46Z andrius 

The following automatic conversions were performed:

'_exptl_crystal_density_meas' value 'not measured' was changed to '?'
- the value is perceived as not measured.

Automatic conversion script
Id: cif_fix_values 3008 2015-01-20 13:52:24Z robertas 
;
_cod_original_sg_symbol_H-M Fdd2
_cod_database_code 7024137

loop_
_symmetry_equiv_pos_as_xyz
'x, y, z'
'-x, -y, z'
'x+1/4, -y+1/4, z+1/4'
'-x+1/4, y+1/4, z+1/4'
'x, y+1/2, z+1/2'
'-x, -y+1/2, z+1/2'
'x+1/4, -y+3/4, z+3/4'
'-x+1/4, y+3/4, z+3/4'
'x+1/2, y, z+1/2'
'-x+1/2, -y, z+1/2'
'x+3/4, -y+1/4, z+3/4'
'-x+3/4, y+1/4, z+3/4'
'x+1/2, y+1/2, z'
'-x+1/2, -y+1/2, z'
'x+3/4, -y+3/4, z+1/4'
'-x+3/4, y+3/4, z+1/4'

loop_
_atom_site_label
_atom_site_type_symbol
_atom_site_fract_x
_atom_site_fract_y
_atom_site_fract_z
_atom_site_U_iso_or_equiv
_atom_site_adp_type
_atom_site_occupancy
_atom_site_symmetry_multiplicity
_atom_site_calc_flag
_atom_site_refinement_flags
Zn1 Zn 0.2500 0.2500 0.22617(4) 0.03668(13) Uani 1 2 d S
P1 P 0.18302(4) 0.216266(13) 0.28082(6) 0.0384(2) Uani 1 1 d .
P2 P 0.17920(3) 0.230509(12) 0.15334(6) 0.03487(18) Uani 1 1 d .
P3 P 0.27313(4) 0.221679(12) 0.30756(6) 0.0390(2) Uani 1 1 d .
P4 P 0.18141(4) 0.188077(13) 0.24489(7) 0.0434(2) Uani 1 1 d .
P5 P 0.24512(4) 0.215930(12) 0.08435(6) 0.03414(18) Uani 1 1 d .
P6 P 0.30912(4) 0.209968(12) 0.18932(6) 0.0371(2) Uani 1 1 d .
P7 P 0.24745(4) 0.188464(12) 0.14860(6) 0.0390(2) Uani 1 1 d .
K1 K 0.09709(3) 0.245480(10) 0.70573(5) 0.03721(16) Uani 1 1 d .
K2 K 0.01071(3) 0.156090(9) 0.90946(5) 0.03554(16) Uani 1 1 d .
N11 N 0.14982(14) 0.21723(4) 0.5913(2) 0.0478(8) Uani 1 1 d .
N12 N 0.04473(15) 0.27358(4) 0.8222(2) 0.0518(8) Uani 1 1 d .
N21 N -0.04602(13) 0.12277(4) 0.8364(2) 0.0452(7) Uani 1 1 d .
N22 N 0.06897(11) 0.18900(4) 0.9808(2) 0.0359(6) Uani 1 1 d .
O11 O 0.02746(12) 0.22076(4) 0.60984(19) 0.0540(7) Uani 1 1 d .
O12 O -0.01662(10) 0.24238(4) 0.74815(18) 0.0477(6) Uani 1 1 d .
O13 O 0.17773(10) 0.22041(4) 0.77986(18) 0.0481(6) Uani 1 1 d .
O14 O 0.14550(12) 0.25237(4) 0.87063(18) 0.0515(7) Uani 1 1 d .
O15 O 0.15882(10) 0.25657(4) 0.55797(16) 0.0443(6) Uani 1 1 d .
O16 O 0.08731(11) 0.28194(3) 0.64740(17) 0.0466(6) Uani 1 1 d .
O21 O 0.06868(11) 0.13322(3) 0.78474(18) 0.0468(6) Uani 1 1 d .
O22 O 0.12798(10) 0.16060(3) 0.87479(17) 0.0426(6) Uani 1 1 d .
O23 O -0.03134(11) 0.13000(3) 1.02753(18) 0.0466(6) Uani 1 1 d .
O24 O 0.00360(11) 0.16437(3) 1.09270(16) 0.0443(6) Uani 1 1 d .
O25 O -0.09029(10) 0.15892(3) 0.81485(18) 0.0445(6) Uani 1 1 d .
O26 O -0.02636(9) 0.19044(3) 0.85530(16) 0.0394(5) Uani 1 1 d .
C101 C 0.1067(2) 0.20845(6) 0.5351(3) 0.0626(11) Uani 1 1 d .
H10A H 0.1224 0.1970 0.5118 0.075 Uiso 1 1 calc R
H10B H 0.0985 0.2164 0.4841 0.075 Uiso 1 1 calc R
C102 C 0.0528(2) 0.20447(7) 0.5820(4) 0.0694(13) Uani 1 1 d .
H10C H 0.0268 0.1979 0.5420 0.083 Uiso 1 1 calc R
H10D H 0.0604 0.1967 0.6338 0.083 Uiso 1 1 calc R
C103 C -0.02636(18) 0.21769(6) 0.6514(3) 0.0605(11) Uani 1 1 d .
H10E H -0.0215 0.2097 0.7033 0.073 Uiso 1 1 calc R
H10F H -0.0523 0.2117 0.6094 0.073 Uiso 1 1 calc R
C104 C -0.05040(16) 0.23520(7) 0.6795(3) 0.0581(11) Uani 1 1 d .
H10G H -0.0512 0.2436 0.6289 0.070 Uiso 1 1 calc R
H10H H -0.0896 0.2335 0.7006 0.070 Uiso 1 1 calc R
C105 C -0.04456(17) 0.25755(6) 0.7893(3) 0.0601(11) Uani 1 1 d .
H10I H -0.0803 0.2535 0.8170 0.072 Uiso 1 1 calc R
H10J H -0.0539 0.2667 0.7441 0.072 Uiso 1 1 calc R
C106 C -0.0074(2) 0.26561(7) 0.8572(3) 0.0651(12) Uani 1 1 d .
H10K H -0.0287 0.2750 0.8891 0.078 Uiso 1 1 calc R
H10L H 0.0028 0.2562 0.9006 0.078 Uiso 1 1 calc R
C107 C 0.1754(2) 0.20339(6) 0.6476(3) 0.0617(12) Uani 1 1 d .
H10M H 0.1985 0.1953 0.6102 0.074 Uiso 1 1 calc R
H10N H 0.1450 0.1961 0.6743 0.074 Uiso 1 1 calc R
C108 C 0.21134(19) 0.21059(7) 0.7187(3) 0.0630(12) Uani 1 1 d .
H10O H 0.2306 0.2006 0.7494 0.076 Uiso 1 1 calc R
H10P H 0.2406 0.2186 0.6933 0.076 Uiso 1 1 calc R
C109 C 0.21200(18) 0.22847(6) 0.8459(3) 0.0581(11) Uani 1 1 d .
H10Q H 0.2391 0.2369 0.8178 0.070 Uiso 1 1 calc R
H10R H 0.2340 0.2190 0.8766 0.070 Uiso 1 1 calc R
C110 C 0.17695(17) 0.23853(6) 0.9119(3) 0.0518(10) Uani 1 1 d .
H11A H 0.1508 0.2301 0.9416 0.062 Uiso 1 1 calc R
H11B H 0.2019 0.2438 0.9575 0.062 Uiso 1 1 calc R
C111 C 0.1127(2) 0.26169(7) 0.9359(3) 0.0665(12) Uani 1 1 d .
H11C H 0.1376 0.2657 0.9847 0.080 Uiso 1 1 calc R
H11D H 0.0839 0.2535 0.9607 0.080 Uiso 1 1 calc R
C112 C 0.0842(2) 0.27778(6) 0.8947(3) 0.0647(12) Uani 1 1 d .
H11E H 0.0633 0.2843 0.9414 0.078 Uiso 1 1 calc R
H11F H 0.1137 0.2860 0.8719 0.078 Uiso 1 1 calc R
C113 C 0.19251(17) 0.22644(6) 0.5353(2) 0.0514(10) Uani 1 1 d .
H11G H 0.2056 0.2180 0.4890 0.062 Uiso 1 1 calc R
H11H H 0.2255 0.2296 0.5722 0.062 Uiso 1 1 calc R
C114 C 0.17018(17) 0.24317(6) 0.4920(2) 0.0487(9) Uani 1 1 d .
H11I H 0.1983 0.2478 0.4493 0.058 Uiso 1 1 calc R
H11J H 0.1351 0.2403 0.4593 0.058 Uiso 1 1 calc R
C115 C 0.13567(18) 0.27232(5) 0.5178(3) 0.0511(10) Uani 1 1 d .
H11K H 0.0981 0.2695 0.4925 0.061 Uiso 1 1 calc R
H11L H 0.1607 0.2765 0.4695 0.061 Uiso 1 1 calc R
C116 C 0.13024(17) 0.28670(6) 0.5858(3) 0.0511(9) Uani 1 1 d .
H11M H 0.1667 0.2882 0.6169 0.061 Uiso 1 1 calc R
H11N H 0.1205 0.2983 0.5570 0.061 Uiso 1 1 calc R
C117 C 0.0792(2) 0.29575(6) 0.7119(3) 0.0566(10) Uani 1 1 d .
H11O H 0.0694 0.3073 0.6826 0.068 Uiso 1 1 calc R
H11P H 0.1143 0.2976 0.7463 0.068 Uiso 1 1 calc R
C118 C 0.0317(2) 0.29003(6) 0.7727(3) 0.0585(11) Uani 1 1 d .
H11Q H 0.0237 0.2999 0.8149 0.070 Uiso 1 1 calc R
H11R H -0.0029 0.2880 0.7372 0.070 Uiso 1 1 calc R
C201 C -0.01398(18) 0.11538(6) 0.7626(3) 0.0568(11) Uani 1 1 d .
H20A H -0.0226 0.1225 0.7091 0.068 Uiso 1 1 calc R
H20B H -0.0270 0.1029 0.7517 0.068 Uiso 1 1 calc R
C202 C 0.04926(18) 0.11514(5) 0.7758(3) 0.0547(10) Uani 1 1 d .
H20C H 0.0588 0.1082 0.8295 0.066 Uiso 1 1 calc R
H20D H 0.0678 0.1093 0.7246 0.066 Uiso 1 1 calc R
C203 C 0.12893(16) 0.13394(6) 0.7875(3) 0.0527(10) Uani 1 1 d .
H20E H 0.1448 0.1285 0.7333 0.063 Uiso 1 1 calc R
H20F H 0.1430 0.1271 0.8390 0.063 Uiso 1 1 calc R
C204 C 0.14711(17) 0.15322(6) 0.7942(3) 0.0544(10) Uani 1 1 d .
H20G H 0.1888 0.1540 0.7912 0.065 Uiso 1 1 calc R
H20H H 0.1313 0.1602 0.7442 0.065 Uiso 1 1 calc R
C205 C 0.14999(15) 0.17841(5) 0.8880(3) 0.0482(9) Uani 1 1 d .
H20I H 0.1371 0.1864 0.8396 0.058 Uiso 1 1 calc R
H20J H 0.1918 0.1780 0.8867 0.058 Uiso 1 1 calc R
C206 C 0.13044(14) 0.18589(5) 0.9751(3) 0.0448(9) Uani 1 1 d .
H20K H 0.1416 0.1774 1.0225 0.054 Uiso 1 1 calc R
H20L H 0.1502 0.1974 0.9859 0.054 Uiso 1 1 calc R
C207 C -0.04799(18) 0.10930(5) 0.9084(3) 0.0517(10) Uani 1 1 d .
H20M H -0.0095 0.1044 0.9174 0.062 Uiso 1 1 calc R
H20N H -0.0726 0.0992 0.8899 0.062 Uiso 1 1 calc R
C208 C -0.06942(17) 0.11665(5) 0.9950(3) 0.0522(10) Uani 1 1 d .
H20O H -0.1073 0.1220 0.9866 0.063 Uiso 1 1 calc R
H20P H -0.0728 0.1068 1.0385 0.063 Uiso 1 1 calc R
C209 C -0.05213(19) 0.13777(6) 1.1077(3) 0.0560(10) Uani 1 1 d .
H20Q H -0.0631 0.1281 1.1495 0.067 Uiso 1 1 calc R
H20R H -0.0859 0.1452 1.0952 0.067 Uiso 1 1 calc R
C210 C -0.00631(18) 0.14928(6) 1.1477(3) 0.0516(10) Uani 1 1 d .
H21A H -0.0180 0.1534 1.2072 0.062 Uiso 1 1 calc R
H21B H 0.0288 0.1422 1.1539 0.062 Uiso 1 1 calc R
C211 C 0.04849(16) 0.17513(5) 1.1272(2) 0.0447(9) Uani 1 1 d .
H21C H 0.0844 0.1683 1.1249 0.054 Uiso 1 1 calc R
H21D H 0.0407 0.1782 1.1897 0.054 Uiso 1 1 calc R
C212 C 0.05380(16) 0.19217(5) 1.0735(2) 0.0431(8) Uani 1 1 d .
H21E H 0.0174 0.1987 1.0756 0.052 Uiso 1 1 calc R
H21F H 0.0829 0.2000 1.1008 0.052 Uiso 1 1 calc R
C213 C -0.10349(17) 0.12717(5) 0.8069(3) 0.0532(10) Uani 1 1 d .
H21G H -0.1286 0.1279 0.8590 0.064 Uiso 1 1 calc R
H21H H -0.1175 0.1173 0.7686 0.064 Uiso 1 1 calc R
C214 C -0.10687(18) 0.14477(5) 0.7566(3) 0.0522(10) Uani 1 1 d .
H21I H -0.0815 0.1444 0.7047 0.063 Uiso 1 1 calc R
H21J H -0.1459 0.1468 0.7356 0.063 Uiso 1 1 calc R
C215 C -0.10114(16) 0.17624(5) 0.7756(3) 0.0460(9) Uani 1 1 d .
H21K H -0.1415 0.1772 0.7594 0.055 Uiso 1 1 calc R
H21L H -0.0783 0.1777 0.7213 0.055 Uiso 1 1 calc R
C216 C -0.08609(14) 0.19051(5) 0.8405(3) 0.0432(8) Uani 1 1 d .
H21M H -0.0979 0.2024 0.8177 0.052 Uiso 1 1 calc R
H21N H -0.1061 0.1883 0.8969 0.052 Uiso 1 1 calc R
C217 C -0.00999(14) 0.20539(4) 0.9090(3) 0.0387(7) Uani 1 1 d .
H21O H -0.0314 0.2052 0.9651 0.046 Uiso 1 1 calc R
H21P H -0.0190 0.2168 0.8780 0.046 Uiso 1 1 calc R
C218 C 0.05231(15) 0.20453(4) 0.9279(3) 0.0413(8) Uani 1 1 d .
H21Q H 0.0731 0.2042 0.8712 0.050 Uiso 1 1 calc R
H21R H 0.0637 0.2156 0.9593 0.050 Uiso 1 1 calc R
N1Q N 0.1405(3) 0.33723(8) 0.8176(4) 0.1112(19) Uani 1 1 d .
C1Q C 0.1855(2) 0.32681(7) 0.8432(4) 0.0672(12) Uani 1 1 d .
H1Q H 0.2175 0.3253 0.8059 0.081 Uiso 1 1 calc R
C2Q C 0.1828(2) 0.31900(6) 0.9215(4) 0.0670(13) Uani 1 1 d .
H2Q H 0.2140 0.3119 0.9402 0.080 Uiso 1 1 calc R
C3Q C 0.1376(2) 0.32057(6) 0.9768(4) 0.0678(13) Uani 1 1 d .
H3Q H 0.1370 0.3147 1.0326 0.081 Uiso 1 1 calc R
C4Q C 0.0927(2) 0.33105(7) 0.9486(4) 0.0772(15) Uani 1 1 d .
H4Q H 0.0604 0.3323 0.9854 0.093 Uiso 1 1 calc R
C5Q C 0.0940(2) 0.33946(8) 0.8700(4) 0.0733(14) Uani 1 1 d .
H5Q H 0.0633 0.3468 0.8512 0.088 Uiso 1 1 calc R
N1S N 0.0796(5) 0.14030(13) 0.5479(6) 0.181(4) Uani 1 1 d .
C1S C 0.1251(3) 0.15266(10) 0.5226(5) 0.106(2) Uani 1 1 d .
H1S H 0.1565 0.1549 0.5598 0.127 Uiso 1 1 calc R
C2S C 0.1194(3) 0.16080(8) 0.4419(4) 0.0853(17) Uani 1 1 d .
H2S H 0.1461 0.1695 0.4230 0.102 Uiso 1 1 calc R
C3S C 0.0762(4) 0.15633(12) 0.3905(6) 0.108(2) Uani 1 1 d .
H3S H 0.0726 0.1621 0.3349 0.130 Uiso 1 1 calc R
C4S C 0.0399(4) 0.14482(15) 0.4118(8) 0.133(3) Uani 1 1 d .
H4S H 0.0111 0.1418 0.3706 0.159 Uiso 1 1 calc R
C5S C 0.0401(4) 0.13675(13) 0.4891(9) 0.137(3) Uani 1 1 d .
H5S H 0.0114 0.1282 0.5028 0.164 Uiso 1 1 calc R
N1P N 0.2108(3) 0.34703(9) 0.5856(5) 0.122(2) Uani 1 1 d .
C1P C 0.2161(3) 0.35758(8) 0.5086(6) 0.099(2) Uani 1 1 d .
H1P H 0.2152 0.3704 0.5116 0.118 Uiso 1 1 calc R
C2P C 0.2224(2) 0.34904(10) 0.4303(5) 0.097(2) Uani 1 1 d .
H2P H 0.2258 0.3560 0.3778 0.116 Uiso 1 1 calc R
C3P C 0.2241(2) 0.33082(8) 0.4253(4) 0.0789(15) Uani 1 1 d .
H3P H 0.2300 0.3252 0.3699 0.095 Uiso 1 1 calc R
C4P C 0.2174(2) 0.32081(8) 0.4971(5) 0.0804(16) Uani 1 1 d .
H4P H 0.2176 0.3080 0.4931 0.096 Uiso 1 1 calc R
C5P C 0.2102(2) 0.32932(8) 0.5786(4) 0.0853(16) Uani 1 1 d .
H5P H 0.2048 0.3222 0.6300 0.102 Uiso 1 1 calc R

loop_
_atom_site_aniso_label
_atom_site_aniso_U_11
_atom_site_aniso_U_22
_atom_site_aniso_U_33
_atom_site_aniso_U_23
_atom_site_aniso_U_13
_atom_site_aniso_U_12
Zn1 0.0461(3) 0.0275(3) 0.0364(3) 0.000 0.000 0.0002(2)
P1 0.0427(5) 0.0406(5) 0.0320(4) 0.0022(4) 0.0000(4) 0.0003(4)
P2 0.0355(4) 0.0368(5) 0.0324(4) 0.0024(4) -0.0049(4) 0.0058(4)
P3 0.0495(5) 0.0327(5) 0.0349(5) 0.0010(4) -0.0145(4) -0.0033(4)
P4 0.0480(5) 0.0366(5) 0.0455(5) 0.0064(4) -0.0064(4) -0.0104(4)
P5 0.0379(4) 0.0347(4) 0.0298(4) 0.0008(3) -0.0029(3) 0.0028(3)
P6 0.0322(4) 0.0331(4) 0.0460(5) 0.0024(4) -0.0086(4) 0.0019(3)
P7 0.0450(5) 0.0286(4) 0.0432(5) -0.0029(4) -0.0079(4) 0.0001(4)
K1 0.0361(4) 0.0440(4) 0.0316(4) 0.0024(3) 0.0005(3) 0.0013(3)
K2 0.0381(4) 0.0299(4) 0.0387(4) 0.0020(3) -0.0056(3) -0.0007(3)
N11 0.0598(19) 0.0523(19) 0.0313(15) 0.0060(13) 0.0064(14) 0.0171(15)
N12 0.070(2) 0.0472(19) 0.0379(18) -0.0022(14) 0.0008(16) 0.0080(16)
N21 0.0511(17) 0.0312(16) 0.0532(19) 0.0001(14) -0.0120(15) -0.0005(13)
N22 0.0340(14) 0.0324(14) 0.0415(16) 0.0003(12) -0.0085(12) -0.0031(11)
O11 0.0572(16) 0.0526(17) 0.0523(17) -0.0049(13) 0.0036(13) -0.0124(13)
O12 0.0376(12) 0.0564(16) 0.0490(15) 0.0030(12) 0.0016(11) 0.0036(11)
O13 0.0425(13) 0.0604(17) 0.0416(14) 0.0076(13) -0.0034(11) 0.0038(12)
O14 0.0658(17) 0.0526(16) 0.0361(14) 0.0068(12) -0.0091(13) -0.0013(13)
O15 0.0469(14) 0.0528(15) 0.0331(13) 0.0105(11) 0.0067(11) 0.0104(11)
O16 0.0576(15) 0.0427(14) 0.0396(14) -0.0005(11) 0.0067(12) -0.0003(11)
O21 0.0507(14) 0.0410(14) 0.0486(15) -0.0067(11) -0.0044(12) 0.0057(11)
O22 0.0428(13) 0.0417(14) 0.0433(14) -0.0023(11) 0.0051(11) -0.0035(11)
O23 0.0534(15) 0.0390(14) 0.0475(15) 0.0065(11) -0.0012(12) -0.0112(11)
O24 0.0510(14) 0.0440(14) 0.0379(14) 0.0030(11) -0.0054(11) -0.0077(11)
O25 0.0494(14) 0.0333(13) 0.0508(15) 0.0018(11) -0.0229(12) 0.0012(10)
O26 0.0368(12) 0.0332(12) 0.0483(14) 0.0003(10) -0.0080(11) 0.0027(10)
C101 0.081(3) 0.057(3) 0.050(3) -0.012(2) 0.003(2) 0.001(2)
C102 0.083(3) 0.056(3) 0.069(3) -0.008(2) 0.002(3) -0.011(2)
C103 0.051(2) 0.077(3) 0.054(2) 0.002(2) -0.001(2) -0.029(2)
C104 0.037(2) 0.078(3) 0.060(3) 0.013(2) -0.0072(18) -0.0119(19)
C105 0.042(2) 0.068(3) 0.070(3) 0.002(2) 0.017(2) 0.0112(19)
C106 0.076(3) 0.069(3) 0.050(3) 0.003(2) 0.024(2) 0.009(2)
C107 0.080(3) 0.057(3) 0.049(2) 0.012(2) 0.014(2) 0.029(2)
C108 0.059(2) 0.080(3) 0.050(3) 0.014(2) 0.005(2) 0.024(2)
C109 0.050(2) 0.070(3) 0.055(3) 0.015(2) -0.018(2) -0.012(2)
C110 0.056(2) 0.061(3) 0.039(2) 0.0146(18) -0.0151(18) -0.0163(19)
C111 0.093(3) 0.071(3) 0.035(2) 0.000(2) -0.005(2) -0.001(3)
C112 0.100(4) 0.053(3) 0.041(2) -0.0119(19) -0.007(2) 0.006(2)
C113 0.055(2) 0.067(3) 0.0316(19) 0.0069(18) 0.0094(17) 0.024(2)
C114 0.052(2) 0.064(3) 0.0301(18) 0.0043(17) 0.0091(16) 0.0133(18)
C115 0.054(2) 0.058(2) 0.042(2) 0.0148(19) 0.0073(17) 0.0103(19)
C116 0.051(2) 0.051(2) 0.052(2) 0.0142(18) 0.0037(19) -0.0016(18)
C117 0.079(3) 0.042(2) 0.049(2) 0.0000(18) -0.006(2) 0.0028(19)
C118 0.080(3) 0.053(2) 0.042(2) -0.0027(19) 0.006(2) 0.019(2)
C201 0.063(2) 0.049(2) 0.058(3) -0.018(2) -0.017(2) 0.0014(19)
C202 0.067(3) 0.036(2) 0.061(3) -0.0158(19) -0.006(2) 0.0083(18)
C203 0.049(2) 0.056(2) 0.054(2) -0.0096(19) 0.0048(19) 0.0072(18)
C204 0.051(2) 0.062(3) 0.050(2) -0.0038(19) 0.0141(19) 0.0016(19)
C205 0.0357(18) 0.039(2) 0.070(3) 0.0083(18) 0.0034(18) -0.0046(15)
C206 0.0337(17) 0.0389(19) 0.062(2) -0.0037(17) -0.0122(17) -0.0013(14)
C207 0.060(2) 0.0298(19) 0.066(3) 0.0055(18) -0.021(2) -0.0053(16)
C208 0.053(2) 0.042(2) 0.062(3) 0.0131(19) -0.0061(19) -0.0164(17)
C209 0.061(2) 0.061(3) 0.046(2) 0.0064(19) 0.007(2) -0.014(2)
C210 0.063(2) 0.057(2) 0.035(2) 0.0019(17) 0.0041(18) -0.0039(19)
C211 0.051(2) 0.046(2) 0.037(2) 0.0002(16) -0.0131(16) -0.0011(16)
C212 0.0488(19) 0.0378(19) 0.043(2) -0.0078(15) -0.0081(16) 0.0007(15)
C213 0.053(2) 0.039(2) 0.068(3) -0.0009(19) -0.022(2) -0.0092(17)
C214 0.058(2) 0.038(2) 0.061(3) -0.0045(18) -0.0256(19) -0.0006(17)
C215 0.047(2) 0.0354(19) 0.055(2) 0.0076(17) -0.0220(18) 0.0009(15)
C216 0.0348(17) 0.0360(19) 0.059(2) 0.0034(16) -0.0129(16) 0.0022(14)
C217 0.0437(18) 0.0270(16) 0.045(2) 0.0011(15) -0.0106(16) 0.0030(14)
C218 0.0438(19) 0.0292(17) 0.051(2) 0.0029(15) -0.0102(16) -0.0061(14)
N1Q 0.144(5) 0.100(4) 0.090(4) -0.009(3) -0.021(4) -0.003(4)
C1Q 0.067(3) 0.068(3) 0.067(3) -0.003(2) 0.000(2) 0.010(2)
C2Q 0.059(3) 0.055(3) 0.087(4) -0.001(3) -0.012(3) 0.005(2)
C3Q 0.067(3) 0.055(3) 0.081(3) 0.008(2) -0.013(3) -0.014(2)
C4Q 0.061(3) 0.077(3) 0.094(4) 0.000(3) -0.015(3) -0.007(2)
C5Q 0.071(3) 0.079(4) 0.069(3) 0.001(3) -0.018(3) 0.008(3)
N1S 0.244(11) 0.164(8) 0.134(7) 0.050(6) -0.004(7) -0.053(7)
C1S 0.102(5) 0.129(6) 0.085(5) -0.018(4) -0.009(4) -0.015(4)
C2S 0.108(5) 0.067(3) 0.081(4) -0.008(3) 0.040(4) 0.002(3)
C3S 0.115(6) 0.111(6) 0.099(5) -0.004(4) -0.027(5) 0.030(5)
C4S 0.113(6) 0.147(8) 0.138(8) -0.003(7) -0.067(6) -0.010(6)
C5S 0.110(6) 0.131(7) 0.169(10) 0.004(7) -0.018(6) -0.050(5)
N1P 0.118(5) 0.102(5) 0.145(6) -0.020(4) 0.039(4) -0.001(4)
C1P 0.096(4) 0.058(3) 0.141(6) 0.004(4) 0.051(4) 0.009(3)
C2P 0.076(4) 0.101(5) 0.113(5) 0.034(4) 0.028(4) 0.012(3)
C3P 0.055(3) 0.085(4) 0.097(4) 0.009(3) 0.011(3) 0.007(3)
C4P 0.062(3) 0.072(3) 0.107(5) 0.008(3) 0.005(3) 0.002(3)
C5P 0.089(4) 0.074(4) 0.092(4) 0.013(3) 0.021(3) -0.001(3)

loop_
_atom_type_symbol
_atom_type_description
_atom_type_scat_dispersion_real
_atom_type_scat_dispersion_imag
_atom_type_scat_source
C C 0.0033 0.0016 'International Tables Vol C Tables 4.2.6.8 and 6.1.1.4'
H H 0.0000 0.0000 'International Tables Vol C Tables 4.2.6.8 and 6.1.1.4'
N N 0.0061 0.0033 'International Tables Vol C Tables 4.2.6.8 and 6.1.1.4'
O O 0.0106 0.0060 'International Tables Vol C Tables 4.2.6.8 and 6.1.1.4'
P P 0.1023 0.0942 'International Tables Vol C Tables 4.2.6.8 and 6.1.1.4'
K K 0.2009 0.2494 'International Tables Vol C Tables 4.2.6.8 and 6.1.1.4'
Zn Zn 0.2839 1.4301 'International Tables Vol C Tables 4.2.6.8 and 6.1.1.4'

loop_
_geom_angle_atom_site_label_1
_geom_angle_atom_site_label_2
_geom_angle_atom_site_label_3
_geom_angle
_geom_angle_site_symmetry_1
_geom_angle_site_symmetry_3
P2 Zn1 P2 127.03(5) . 14
P2 Zn1 P3 82.89(3) . .
P2 Zn1 P3 124.33(3) 14 .
P2 Zn1 P3 124.33(3) . 14
P2 Zn1 P3 82.89(3) 14 14
P3 Zn1 P3 120.86(5) . 14
P4 P1 P2 104.07(5) . .
P4 P1 P3 103.85(5) . .
P2 P1 P3 96.49(5) . .
P5 P2 P1 98.82(5) . .
P5 P2 Zn1 91.11(4) . .
P1 P2 Zn1 82.07(4) . .
P6 P3 P1 98.94(5) . .
P6 P3 Zn1 90.92(4) . .
P1 P3 Zn1 81.43(4) . .
P7 P4 P1 98.38(5) . .
P2 P5 P6 104.08(5) . .
P2 P5 P7 105.10(5) . .
P6 P5 P7 59.98(4) . .
P3 P6 P5 103.98(5) . .
P3 P6 P7 104.85(5) . .
P5 P6 P7 60.45(4) . .
P4 P7 P6 107.28(5) . .
P4 P7 P5 106.74(5) . .
P6 P7 P5 59.58(4) . .
O12 K1 O14 101.88(9) . .
O12 K1 O15 135.73(8) . .
O14 K1 O15 116.55(8) . .
O12 K1 O16 94.10(8) . .
O14 K1 O16 97.83(8) . .
O15 K1 O16 61.04(8) . .
O12 K1 O11 60.40(8) . .
O14 K1 O11 143.78(9) . .
O15 K1 O11 94.80(8) . .
O16 K1 O11 113.81(9) . .
O12 K1 O13 119.77(8) . .
O14 K1 O13 60.02(8) . .
O15 K1 O13 98.93(8) . .
O16 K1 O13 141.55(8) . .
O11 K1 O13 99.47(8) . .
O12 K1 N11 118.69(9) . .
O14 K1 N11 118.33(9) . .
O15 K1 N11 61.65(8) . .
O16 K1 N11 121.24(8) . .
O11 K1 N11 59.82(9) . .
O13 K1 N11 59.92(8) . .
O12 K1 N12 61.39(9) . .
O14 K1 N12 61.09(9) . .
O15 K1 N12 118.80(9) . .
O16 K1 N12 59.31(8) . .
O11 K1 N12 120.41(9) . .
O13 K1 N12 119.45(9) . .
N11 K1 N12 179.35(10) . .
O25 K2 O23 94.29(8) . .
O25 K2 O26 61.09(7) . .
O23 K2 O26 134.15(8) . .
O25 K2 O22 136.98(8) . .
O23 K2 O22 122.86(8) . .
O26 K2 O22 98.26(7) . .
O25 K2 O24 115.65(8) . .
O23 K2 O24 60.59(8) . .
O26 K2 O24 94.01(8) . .
O22 K2 O24 102.25(7) . .
O25 K2 O21 96.62(8) . .
O23 K2 O21 100.31(8) . .
O26 K2 O21 119.32(8) . .
O22 K2 O21 58.98(7) . .
O24 K2 O21 142.45(8) . .
O25 K2 N22 121.03(7) . .
O23 K2 N22 119.51(8) . .
O26 K2 N22 60.80(7) . .
O22 K2 N22 61.51(8) . .
O24 K2 N22 60.10(8) . .
O21 K2 N22 119.66(8) . .
O25 K2 N21 59.60(8) . .
O23 K2 N21 60.88(9) . .
O26 K2 N21 119.67(8) . .
O22 K2 N21 117.51(8) . .
O24 K2 N21 120.47(9) . .
O21 K2 N21 59.38(8) . .
N22 K2 N21 179.02(9) . .
C107 N11 C101 108.1(4) . .
C107 N11 C113 111.9(3) . .
C101 N11 C113 110.1(3) . .
C107 N11 K1 109.1(2) . .
C101 N11 K1 110.7(2) . .
C113 N11 K1 107.0(2) . .
C118 N12 C106 110.1(4) . .
C118 N12 C112 109.8(3) . .
C106 N12 C112 110.4(4) . .
C118 N12 K1 111.4(2) . .
C106 N12 K1 106.2(2) . .
C112 N12 K1 108.8(2) . .
C201 N21 C213 109.4(3) . .
C201 N21 C207 109.1(3) . .
C213 N21 C207 110.2(3) . .
C201 N21 K2 110.9(2) . .
C213 N21 K2 109.9(2) . .
C207 N21 K2 107.3(2) . .
C218 N22 C212 109.4(3) . .
C218 N22 C206 111.0(3) . .
C212 N22 C206 108.8(3) . .
C218 N22 K2 108.73(19) . .
C212 N22 K2 111.2(2) . .
C206 N22 K2 107.71(19) . .
C102 O11 C103 111.8(3) . .
C102 O11 K1 117.1(3) . .
C103 O11 K1 112.9(2) . .
C104 O12 C105 110.6(3) . .
C104 O12 K1 114.1(2) . .
C105 O12 K1 118.6(2) . .
C109 O13 C108 110.8(3) . .
C109 O13 K1 112.3(2) . .
C108 O13 K1 116.5(2) . .
C110 O14 C111 109.3(3) . .
C110 O14 K1 118.6(2) . .
C111 O14 K1 118.9(2) . .
C115 O15 C114 110.1(3) . .
C115 O15 K1 112.4(2) . .
C114 O15 K1 116.8(2) . .
C116 O16 C117 111.5(3) . .
C116 O16 K1 112.3(2) . .
C117 O16 K1 118.6(2) . .
C202 O21 C203 111.1(3) . .
C202 O21 K2 117.6(2) . .
C203 O21 K2 115.7(2) . .
C204 O22 C205 111.2(3) . .
C204 O22 K2 115.3(2) . .
C205 O22 K2 115.9(2) . .
C208 O23 C209 110.8(3) . .
C208 O23 K2 118.8(2) . .
C209 O23 K2 112.5(2) . .
C210 O24 C211 110.5(3) . .
C210 O24 K2 114.4(2) . .
C211 O24 K2 115.7(2) . .
C214 O25 C215 110.7(3) . .
C214 O25 K2 119.8(2) . .
C215 O25 K2 115.57(19) . .
C217 O26 C216 110.7(3) . .
C217 O26 K2 116.92(18) . .
C216 O26 K2 110.89(19) . .
N11 C101 C102 113.8(4) . .
N11 C101 H10A 108.8 . .
C102 C101 H10A 108.8 . .
N11 C101 H10B 108.8 . .
C102 C101 H10B 108.8 . .
H10A C101 H10B 107.7 . .
O11 C102 C101 109.7(4) . .
O11 C102 H10C 109.7 . .
C101 C102 H10C 109.7 . .
O11 C102 H10D 109.7 . .
C101 C102 H10D 109.7 . .
H10C C102 H10D 108.2 . .
O11 C103 C104 109.1(3) . .
O11 C103 H10E 109.9 . .
C104 C103 H10E 109.9 . .
O11 C103 H10F 109.9 . .
C104 C103 H10F 109.9 . .
H10E C103 H10F 108.3 . .
O12 C104 C103 108.9(3) . .
O12 C104 H10G 109.9 . .
C103 C104 H10G 109.9 . .
O12 C104 H10H 109.9 . .
C103 C104 H10H 109.9 . .
H10G C104 H10H 108.3 . .
O12 C105 C106 110.0(3) . .
O12 C105 H10I 109.7 . .
C106 C105 H10I 109.7 . .
O12 C105 H10J 109.7 . .
C106 C105 H10J 109.7 . .
H10I C105 H10J 108.2 . .
N12 C106 C105 114.3(4) . .
N12 C106 H10K 108.7 . .
C105 C106 H10K 108.7 . .
N12 C106 H10L 108.7 . .
C105 C106 H10L 108.7 . .
H10K C106 H10L 107.6 . .
N11 C107 C108 114.2(4) . .
N11 C107 H10M 108.7 . .
C108 C107 H10M 108.7 . .
N11 C107 H10N 108.7 . .
C108 C107 H10N 108.7 . .
H10M C107 H10N 107.6 . .
O13 C108 C107 109.9(3) . .
O13 C108 H10O 109.7 . .
C107 C108 H10O 109.7 . .
O13 C108 H10P 109.7 . .
C107 C108 H10P 109.7 . .
H10O C108 H10P 108.2 . .
O13 C109 C110 111.3(3) . .
O13 C109 H10Q 109.4 . .
C110 C109 H10Q 109.4 . .
O13 C109 H10R 109.4 . .
C110 C109 H10R 109.4 . .
H10Q C109 H10R 108.0 . .
O14 C110 C109 111.0(3) . .
O14 C110 H11A 109.4 . .
C109 C110 H11A 109.4 . .
O14 C110 H11B 109.4 . .
C109 C110 H11B 109.4 . .
H11A C110 H11B 108.0 . .
O14 C111 C112 109.8(3) . .
O14 C111 H11C 109.7 . .
C112 C111 H11C 109.7 . .
O14 C111 H11D 109.7 . .
C112 C111 H11D 109.7 . .
H11C C111 H11D 108.2 . .
N12 C112 C111 115.1(4) . .
N12 C112 H11E 108.5 . .
C111 C112 H11E 108.5 . .
N12 C112 H11F 108.5 . .
C111 C112 H11F 108.5 . .
H11E C112 H11F 107.5 . .
N11 C113 C114 113.0(3) . .
N11 C113 H11G 109.0 . .
C114 C113 H11G 109.0 . .
N11 C113 H11H 109.0 . .
C114 C113 H11H 109.0 . .
H11G C113 H11H 107.8 . .
O15 C114 C113 109.6(3) . .
O15 C114 H11I 109.8 . .
C113 C114 H11I 109.8 . .
O15 C114 H11J 109.8 . .
C113 C114 H11J 109.8 . .
H11I C114 H11J 108.2 . .
O15 C115 C116 109.0(3) . .
O15 C115 H11K 109.9 . .
C116 C115 H11K 109.9 . .
O15 C115 H11L 109.9 . .
C116 C115 H11L 109.9 . .
H11K C115 H11L 108.3 . .
O16 C116 C115 109.7(3) . .
O16 C116 H11M 109.7 . .
C115 C116 H11M 109.7 . .
O16 C116 H11N 109.7 . .
C115 C116 H11N 109.7 . .
H11M C116 H11N 108.2 . .
O16 C117 C118 108.3(3) . .
O16 C117 H11O 110.0 . .
C118 C117 H11O 110.0 . .
O16 C117 H11P 110.0 . .
C118 C117 H11P 110.0 . .
H11O C117 H11P 108.4 . .
N12 C118 C117 112.9(3) . .
N12 C118 H11Q 109.0 . .
C117 C118 H11Q 109.0 . .
N12 C118 H11R 109.0 . .
C117 C118 H11R 109.0 . .
H11Q C118 H11R 107.8 . .
N21 C201 C202 114.7(3) . .
N21 C201 H20A 108.6 . .
C202 C201 H20A 108.6 . .
N21 C201 H20B 108.6 . .
C202 C201 H20B 108.6 . .
H20A C201 H20B 107.6 . .
O21 C202 C201 108.7(3) . .
O21 C202 H20C 109.9 . .
C201 C202 H20C 109.9 . .
O21 C202 H20D 109.9 . .
C201 C202 H20D 109.9 . .
H20C C202 H20D 108.3 . .
O21 C203 C204 109.0(3) . .
O21 C203 H20E 109.9 . .
C204 C203 H20E 109.9 . .
O21 C203 H20F 109.9 . .
C204 C203 H20F 109.9 . .
H20E C203 H20F 108.3 . .
O22 C204 C203 109.7(3) . .
O22 C204 H20G 109.7 . .
C203 C204 H20G 109.7 . .
O22 C204 H20H 109.7 . .
C203 C204 H20H 109.7 . .
H20G C204 H20H 108.2 . .
O22 C205 C206 110.5(3) . .
O22 C205 H20I 109.5 . .
C206 C205 H20I 109.5 . .
O22 C205 H20J 109.5 . .
C206 C205 H20J 109.5 . .
H20I C205 H20J 108.1 . .
N22 C206 C205 114.4(3) . .
N22 C206 H20K 108.7 . .
C205 C206 H20K 108.7 . .
N22 C206 H20L 108.7 . .
C205 C206 H20L 108.7 . .
H20K C206 H20L 107.6 . .
N21 C207 C208 114.0(3) . .
N21 C207 H20M 108.7 . .
C208 C207 H20M 108.7 . .
N21 C207 H20N 108.7 . .
C208 C207 H20N 108.7 . .
H20M C207 H20N 107.6 . .
O23 C208 C207 109.8(3) . .
O23 C208 H20O 109.7 . .
C207 C208 H20O 109.7 . .
O23 C208 H20P 109.7 . .
C207 C208 H20P 109.7 . .
H20O C208 H20P 108.2 . .
O23 C209 C210 108.8(3) . .
O23 C209 H20Q 109.9 . .
C210 C209 H20Q 109.9 . .
O23 C209 H20R 109.9 . .
C210 C209 H20R 109.9 . .
H20Q C209 H20R 108.3 . .
O24 C210 C209 109.3(3) . .
O24 C210 H21A 109.8 . .
C209 C210 H21A 109.8 . .
O24 C210 H21B 109.8 . .
C209 C210 H21B 109.8 . .
H21A C210 H21B 108.3 . .
O24 C211 C212 109.5(3) . .
O24 C211 H21C 109.8 . .
C212 C211 H21C 109.8 . .
O24 C211 H21D 109.8 . .
C212 C211 H21D 109.8 . .
H21C C211 H21D 108.2 . .
N22 C212 C211 113.7(3) . .
N22 C212 H21E 108.8 . .
C211 C212 H21E 108.8 . .
N22 C212 H21F 108.8 . .
C211 C212 H21F 108.8 . .
H21E C212 H21F 107.7 . .
N21 C213 C214 113.2(3) . .
N21 C213 H21G 108.9 . .
C214 C213 H21G 108.9 . .
N21 C213 H21H 108.9 . .
C214 C213 H21H 108.9 . .
H21G C213 H21H 107.8 . .
O25 C214 C213 108.1(3) . .
O25 C214 H21I 110.1 . .
C213 C214 H21I 110.1 . .
O25 C214 H21J 110.1 . .
C213 C214 H21J 110.1 . .
H21I C214 H21J 108.4 . .
O25 C215 C216 108.7(3) . .
O25 C215 H21K 110.0 . .
C216 C215 H21K 110.0 . .
O25 C215 H21L 110.0 . .
C216 C215 H21L 110.0 . .
H21K C215 H21L 108.3 . .
O26 C216 C215 109.7(3) . .
O26 C216 H21M 109.7 . .
C215 C216 H21M 109.7 . .
O26 C216 H21N 109.7 . .
C215 C216 H21N 109.7 . .
H21M C216 H21N 108.2 . .
O26 C217 C218 109.9(3) . .
O26 C217 H21O 109.7 . .
C218 C217 H21O 109.7 . .
O26 C217 H21P 109.7 . .
C218 C217 H21P 109.7 . .
H21O C217 H21P 108.2 . .
N22 C218 C217 113.8(3) . .
N22 C218 H21Q 108.8 . .
C217 C218 H21Q 108.8 . .
N22 C218 H21R 108.8 . .
C217 C218 H21R 108.8 . .
H21Q C218 H21R 107.7 . .
C5Q N1Q C1Q 122.0(6) . .
C2Q C1Q N1Q 117.5(5) . .
C2Q C1Q H1Q 121.2 . .
N1Q C1Q H1Q 121.2 . .
C1Q C2Q C3Q 123.5(5) . .
C1Q C2Q H2Q 118.2 . .
C3Q C2Q H2Q 118.2 . .
C2Q C3Q C4Q 117.4(5) . .
C2Q C3Q H3Q 121.3 . .
C4Q C3Q H3Q 121.3 . .
C5Q C4Q C3Q 121.1(6) . .
C5Q C4Q H4Q 119.5 . .
C3Q C4Q H4Q 119.5 . .
C4Q C5Q N1Q 118.4(5) . .
C4Q C5Q H5Q 120.8 . .
N1Q C5Q H5Q 120.8 . .
C5S N1S C1S 118.0(8) . .
C2S C1S N1S 115.9(7) . .
C2S C1S H1S 122.0 . .
N1S C1S H1S 122.0 . .
C3S C2S C1S 119.3(7) . .
C3S C2S H2S 120.4 . .
C1S C2S H2S 120.4 . .
C4S C3S C2S 123.2(8) . .
C4S C3S H3S 118.4 . .
C2S C3S H3S 118.4 . .
C3S C4S C5S 122.4(8) . .
C3S C4S H4S 118.8 . .
C5S C4S H4S 118.8 . .
N1S C5S C4S 120.9(8) . .
N1S C5S H5S 119.6 . .
C4S C5S H5S 119.6 . .
C5P N1P C1P 119.2(6) . .
C2P C1P N1P 118.3(6) . .
C2P C1P H1P 120.8 . .
N1P C1P H1P 120.8 . .
C1P C2P C3P 121.3(6) . .
C1P C2P H2P 119.4 . .
C3P C2P H2P 119.4 . .
C4P C3P C2P 120.7(6) . .
C4P C3P H3P 119.7 . .
C2P C3P H3P 119.7 . .
C3P C4P C5P 119.1(6) . .
C3P C4P H4P 120.5 . .
C5P C4P H4P 120.5 . .
N1P C5P C4P 121.3(6) . .
N1P C5P H5P 119.3 . .
C4P C5P H5P 119.3 . .

loop_
_geom_bond_atom_site_label_1
_geom_bond_atom_site_label_2
_geom_bond_distance
_geom_bond_site_symmetry_2
Zn1 P2 2.4742(9) .
Zn1 P2 2.4742(9) 14
Zn1 P3 2.4984(9) .
Zn1 P3 2.4984(9) 14
P1 P4 2.1630(14) .
P1 P2 2.2037(12) .
P1 P3 2.2084(13) .
P2 P5 2.1679(12) .
P3 P6 2.1658(14) .
P4 P7 2.1387(14) .
P5 P6 2.2407(12) .
P5 P7 2.2604(12) .
P6 P7 2.2498(12) .
K1 O12 2.777(3) .
K1 O14 2.796(3) .
K1 O15 2.797(2) .
K1 O16 2.857(3) .
K1 O11 2.863(3) .
K1 O13 2.893(3) .
K1 N11 2.994(3) .
K1 N12 3.001(3) .
K2 O25 2.796(2) .
K2 O23 2.818(3) .
K2 O26 2.819(2) .
K2 O22 2.845(3) .
K2 O24 2.848(3) .
K2 O21 2.888(3) .
K2 N22 3.007(3) .
K2 N21 3.025(3) .
N11 C107 1.466(5) .
N11 C101 1.481(6) .
N11 C113 1.487(5) .
N12 C118 1.467(5) .
N12 C106 1.467(6) .
N12 C112 1.476(6) .
N21 C201 1.458(6) .
N21 C213 1.469(5) .
N21 C207 1.481(5) .
N22 C218 1.458(4) .
N22 C212 1.469(5) .
N22 C206 1.476(4) .
O11 C102 1.415(6) .
O11 C103 1.439(5) .
O12 C104 1.416(5) .
O12 C105 1.448(5) .
O13 C109 1.421(5) .
O13 C108 1.423(5) .
O14 C110 1.415(5) .
O14 C111 1.435(5) .
O15 C115 1.427(4) .
O15 C114 1.436(5) .
O16 C116 1.425(5) .
O16 C117 1.430(5) .
O21 C202 1.425(5) .
O21 C203 1.428(5) .
O22 C204 1.413(5) .
O22 C205 1.436(4) .
O23 C208 1.427(4) .
O23 C209 1.432(5) .
O24 C210 1.416(5) .
O24 C211 1.429(4) .
O25 C214 1.427(4) .
O25 C215 1.440(4) .
O26 C217 1.429(4) .
O26 C216 1.432(4) .
C101 C102 1.489(7) .
C101 H10A 0.9900 .
C101 H10B 0.9900 .
C102 H10C 0.9900 .
C102 H10D 0.9900 .
C103 C104 1.481(7) .
C103 H10E 0.9900 .
C103 H10F 0.9900 .
C104 H10G 0.9900 .
C104 H10H 0.9900 .
C105 C106 1.480(7) .
C105 H10I 0.9900 .
C105 H10J 0.9900 .
C106 H10K 0.9900 .
C106 H10L 0.9900 .
C107 C108 1.473(7) .
C107 H10M 0.9900 .
C107 H10N 0.9900 .
C108 H10O 0.9900 .
C108 H10P 0.9900 .
C109 C110 1.499(7) .
C109 H10Q 0.9900 .
C109 H10R 0.9900 .
C110 H11A 0.9900 .
C110 H11B 0.9900 .
C111 C112 1.508(6) .
C111 H11C 0.9900 .
C111 H11D 0.9900 .
C112 H11E 0.9900 .
C112 H11F 0.9900 .
C113 C114 1.501(5) .
C113 H11G 0.9900 .
C113 H11H 0.9900 .
C114 H11I 0.9900 .
C114 H11J 0.9900 .
C115 C116 1.488(6) .
C115 H11K 0.9900 .
C115 H11L 0.9900 .
C116 H11M 0.9900 .
C116 H11N 0.9900 .
C117 C118 1.514(6) .
C117 H11O 0.9900 .
C117 H11P 0.9900 .
C118 H11Q 0.9900 .
C118 H11R 0.9900 .
C201 C202 1.511(6) .
C201 H20A 0.9900 .
C201 H20B 0.9900 .
C202 H20C 0.9900 .
C202 H20D 0.9900 .
C203 C204 1.498(6) .
C203 H20E 0.9900 .
C203 H20F 0.9900 .
C204 H20G 0.9900 .
C204 H20H 0.9900 .
C205 C206 1.504(6) .
C205 H20I 0.9900 .
C205 H20J 0.9900 .
C206 H20K 0.9900 .
C206 H20L 0.9900 .
C207 C208 1.510(6) .
C207 H20M 0.9900 .
C207 H20N 0.9900 .
C208 H20O 0.9900 .
C208 H20P 0.9900 .
C209 C210 1.508(6) .
C209 H20Q 0.9900 .
C209 H20R 0.9900 .
C210 H21A 0.9900 .
C210 H21B 0.9900 .
C211 C212 1.510(5) .
C211 H21C 0.9900 .
C211 H21D 0.9900 .
C212 H21E 0.9900 .
C212 H21F 0.9900 .
C213 C214 1.515(5) .
C213 H21G 0.9900 .
C213 H21H 0.9900 .
C214 H21I 0.9900 .
C214 H21J 0.9900 .
C215 C216 1.489(5) .
C215 H21K 0.9900 .
C215 H21L 0.9900 .
C216 H21M 0.9900 .
C216 H21N 0.9900 .
C217 C218 1.504(5) .
C217 H21O 0.9900 .
C217 H21P 0.9900 .
C218 H21Q 0.9900 .
C218 H21R 0.9900 .
N1Q C5Q 1.367(8) .
N1Q C1Q 1.372(8) .
C1Q C2Q 1.322(7) .
C1Q H1Q 0.9500 .
C2Q C3Q 1.364(7) .
C2Q H2Q 0.9500 .
C3Q C4Q 1.386(7) .
C3Q H3Q 0.9500 .
C4Q C5Q 1.346(8) .
C4Q H4Q 0.9500 .
C5Q H5Q 0.9500 .
N1S C5S 1.317(12) .
N1S C1S 1.466(11) .
C1S C2S 1.369(10) .
C1S H1S 0.9500 .
C2S C3S 1.328(10) .
C2S H2S 0.9500 .
C3S C4S 1.255(11) .
C3S H3S 0.9500 .
C4S C5S 1.316(13) .
C4S H4S 0.9500 .
C5S H5S 0.9500 .
N1P C5P 1.320(8) .
N1P C1P 1.411(9) .
C1P C2P 1.353(10) .
C1P H1P 0.9500 .
C2P C3P 1.356(8) .
C2P H2P 0.9500 .
C3P C4P 1.325(8) .
C3P H3P 0.9500 .
C4P C5P 1.398(9) .
C4P H4P 0.9500 .
C5P H5P 0.9500 .
